data_7222327
loop_
_publ_author_name
'Dai, Ming'
'Gu, Tian-Yi'
'Zhao, Xin'
'Li, Hong-Xi'
'Lang, Jian-Ping'

_publ_section_title
;
 Formation of Zn(ii) and Pb(ii) coordination polymers of
 tetrakis(4-pyridyl)cyclobutane controlled by benzene and toluene
;
_journal_issue 43
_journal_name_full CrystEngComm
_journal_page_first 8345
_journal_paper_doi 10.1039/C5CE01473E
_journal_volume 17
_journal_year 2015
_chemical_formula_moiety 'C24 H16 N6 O6 Zn, 2(C6 H6)'
_chemical_formula_sum 'C36 H28 N6 O6 Zn'
_chemical_formula_weight 706.03
_chemical_name_systematic
; 
 ? 
;
_space_group_IT_number 12
_symmetry_cell_setting monoclinic
_symmetry_space_group_name_Hall '-C 2y'
_symmetry_space_group_name_H-M 'C 1 2/m 1'
_atom_sites_solution_hydrogens geom
_atom_sites_solution_primary direct
_atom_sites_solution_secondary difmap
_audit_creation_method SHELXL-97
_audit_update_record
;
2015-07-20 deposited with the CCDC.
2015-09-27 downloaded from the CCDC.
;
_cell_angle_alpha 90.00
_cell_angle_beta 119.709(7)
_cell_angle_gamma 90.00
_cell_formula_units_Z 2
_cell_length_a 17.9503(15)
_cell_length_b 11.2846(6)
_cell_length_c 9.2574(5)
_cell_measurement_reflns_used 1167
_cell_measurement_temperature 223(2)
_cell_measurement_theta_max 25.0010
_cell_measurement_theta_min 3.6060
_cell_volume 1628.7(2)
_computing_cell_refinement 'CrystalClear, Ver. 1.30 (Rigaku/MSC, 2001)'
_computing_data_collection 'CrystalClear, Ver. 1.30 (Rigaku/MSC, 2001)'
_computing_data_reduction 'CrystalStructure, Ver. 3.60 (Rigaku/MSC, 2004)'
_computing_molecular_graphics 'SHELXL-97 (Sheldrick, 1997)'
_computing_publication_material 'SHELXL-97 (Sheldrick, 1997)'
_computing_structure_refinement 'SHELXL-97 (Sheldrick, 1997)'
_computing_structure_solution 'SHELXS-97 (Sheldrick, 1990)'
_diffrn_ambient_temperature 223(2)
_diffrn_detector_area_resol_mean 10.4692
_diffrn_measured_fraction_theta_full 0.997
_diffrn_measured_fraction_theta_max 0.997
_diffrn_measurement_device_type 'Xcalibur, Atlas, Gemini'
_diffrn_radiation_monochromator graphite
_diffrn_radiation_source 'Enhance (Mo) X-ray Source'
_diffrn_radiation_type MoK\a
_diffrn_radiation_wavelength 0.71073
_diffrn_reflns_av_R_equivalents 0.0513
_diffrn_reflns_av_sigmaI/netI 0.0709
_diffrn_reflns_limit_h_max 21
_diffrn_reflns_limit_h_min -21
_diffrn_reflns_limit_k_max 13
_diffrn_reflns_limit_k_min -10
_diffrn_reflns_limit_l_max 11
_diffrn_reflns_limit_l_min -9
_diffrn_reflns_number 3674
_diffrn_reflns_theta_full 24.99
_diffrn_reflns_theta_max 24.99
_diffrn_reflns_theta_min 2.85
_diffrn_standards_number 4363
_exptl_absorpt_coefficient_mu 0.811
_exptl_absorpt_correction_T_max 0.8042
_exptl_absorpt_correction_T_min 0.7110
_exptl_absorpt_correction_type multi-scan
_exptl_crystal_colour Colorless
_exptl_crystal_density_diffrn 1.440
_exptl_crystal_density_method 'not measured'
_exptl_crystal_description Block
_exptl_crystal_F_000 728
_exptl_crystal_size_max 0.45
_exptl_crystal_size_mid 0.30
_exptl_crystal_size_min 0.28
_refine_diff_density_max 1.172
_refine_diff_density_min -0.648
_refine_diff_density_rms 0.094
_refine_ls_extinction_method none
_refine_ls_goodness_of_fit_ref 1.045
_refine_ls_hydrogen_treatment constr
_refine_ls_matrix_type full
_refine_ls_number_parameters 117
_refine_ls_number_reflns 1514
_refine_ls_number_restraints 78
_refine_ls_restrained_S_all 1.019
_refine_ls_R_factor_all 0.0870
_refine_ls_R_factor_gt 0.0656
_refine_ls_shift/su_max 0.100
_refine_ls_shift/su_mean 0.004
_refine_ls_structure_factor_coef Fsqd
_refine_ls_weighting_details 'calc w=1/[\s^2^(Fo^2^)+(0.0333P)^2^+8.1070P] where P=(Fo^2^+2Fc^2^)/3'
_refine_ls_weighting_scheme calc
_refine_ls_wR_factor_gt 0.1461
_refine_ls_wR_factor_ref 0.1567
_reflns_number_gt 1245
_reflns_number_total 1514
_reflns_threshold_expression >2sigma(I)
_cod_data_source_file c5ce01473e2.cif
_cod_data_source_block a
_cod_depositor_comments 'Adding full bibliography for 7222327--7222331.cif.'
_cod_original_cell_volume 1628.71(18)
_cod_original_sg_symbol_H-M 'C 2/m'
_cod_database_code 7222327

loop_
_symmetry_equiv_pos_as_xyz
'x, y, z'
'-x, y, -z'
'x+1/2, y+1/2, z'
'-x+1/2, y+1/2, -z'
'-x, -y, -z'
'x, -y, z'
'-x+1/2, -y+1/2, -z'
'x+1/2, -y+1/2, z'

loop_
_atom_site_label
_atom_site_type_symbol
_atom_site_fract_x
_atom_site_fract_y
_atom_site_fract_z
_atom_site_U_iso_or_equiv
_atom_site_adp_type
_atom_site_occupancy
_atom_site_symmetry_multiplicity
_atom_site_calc_flag
_atom_site_refinement_flags
_atom_site_disorder_assembly
_atom_site_disorder_group
Zn1 Zn 0.0000 0.5000 0.5000 0.02201(14) Uani 1 4 d S . .
O1 O 0.14047(16) 0.5000 0.6083(3) 0.0613(10) Uani 1 2 d S A .
O2 O 0.25707(15) 0.5927(2) 0.7525(3) 0.0929(10) Uani 1 1 d . A .
N2 N 0.21845(19) 0.5000 0.7049(3) 0.0395(9) Uani 1 2 d S . .
N1 N -0.0131(2) 0.3587(4) 0.3280(4) 0.0265(5) Uani 0.50 1 d PU A 1
C1 C -0.0827(3) 0.2902(4) 0.2646(5) 0.0265(5) Uani 0.50 1 d PU A 1
H1 H -0.1266 0.3113 0.2855 0.032 Uiso 0.50 1 calc PR A 1
C2 C -0.0941(3) 0.1919(4) 0.1718(5) 0.0265(5) Uani 0.50 1 d PU A 1
H2 H -0.1442 0.1476 0.1324 0.032 Uiso 0.50 1 calc PR A 1
C3 C -0.0306(3) 0.1574(4) 0.1356(5) 0.0265(5) Uani 0.50 1 d PU A 1
C4 C 0.0404(3) 0.2316(4) 0.1948(5) 0.0265(5) Uani 0.50 1 d PU A 1
H4 H 0.0854 0.2125 0.1763 0.032 Uiso 0.50 1 calc PR A 1
C5 C 0.0444(3) 0.3354(4) 0.2826(5) 0.0265(5) Uani 0.50 1 d PU A 1
H5 H 0.0887 0.3890 0.3094 0.032 Uiso 0.50 1 calc PR A 1
C6 C -0.0407(4) 0.0446(4) 0.0416(5) 0.0867(13) Uani 0.50 1 d PU . 1
N1A N 0.0027(3) 0.3631(4) 0.3458(5) 0.0282(5) Uani 0.50 1 d PU A 2
C1A C -0.0546(3) 0.2760(4) 0.2982(5) 0.0282(5) Uani 0.50 1 d PU A 2
H1A H -0.0993 0.2837 0.3211 0.034 Uiso 0.50 1 calc PR A 2
C2A C -0.0519(3) 0.1747(4) 0.2165(5) 0.0282(5) Uani 0.50 1 d PU A 2
H2A H -0.0954 0.1185 0.1805 0.034 Uiso 0.50 1 calc PR A 2
C3A C 0.0171(3) 0.1584(4) 0.1892(5) 0.0282(5) Uani 0.50 1 d PU A 2
C4A C 0.0763(3) 0.2459(4) 0.2422(5) 0.0282(5) Uani 0.50 1 d PU A 2
H4A H 0.1218 0.2407 0.2214 0.034 Uiso 0.50 1 calc PR A 2
C5A C 0.0705(3) 0.3392(4) 0.3234(5) 0.0282(5) Uani 0.50 1 d PU A 2
H5A H 0.1162 0.3921 0.3684 0.034 Uiso 0.50 1 calc PR A 2
C6A C 0.0346(3) 0.0449(4) 0.1244(5) 0.0282(11) Uiso 0.50 1 d P . 2
C7 C -0.3032(3) 0.0000 -0.9265(5) 0.0753(18) Uani 1 2 d S . .
H7 H -0.3358 0.0000 -1.0420 0.090 Uiso 1 2 calc SR . .
C8 C -0.2796(2) -0.1037(4) -0.8429(4) 0.0840(13) Uani 1 1 d . . .
H8 H -0.2943 -0.1751 -0.9008 0.101 Uiso 1 1 calc R . .
C9 C -0.2346(2) -0.1037(5) -0.6745(4) 0.0984(16) Uani 1 1 d . . .
H9 H -0.2188 -0.1749 -0.6164 0.118 Uiso 1 1 calc R . .
C10 C -0.2129(3) 0.0000 -0.5917(6) 0.103(3) Uani 1 2 d S . .
H10 H -0.1826 0.0000 -0.4760 0.124 Uiso 1 2 calc SR . .

loop_
_atom_site_aniso_label
_atom_site_aniso_U_11
_atom_site_aniso_U_22
_atom_site_aniso_U_33
_atom_site_aniso_U_23
_atom_site_aniso_U_13
_atom_site_aniso_U_12
Zn1 0.0330(2) 0.0163(2) 0.02082(19) 0.000 0.01650(16) 0.000
O1 0.0288(12) 0.098(2) 0.0505(14) 0.000 0.0149(10) 0.000
O2 0.0850(13) 0.0784(16) 0.1187(17) -0.0312(14) 0.0530(12) -0.0433(13)
N2 0.0479(14) 0.0363(16) 0.0395(13) 0.000 0.0256(11) 0.000
N1 0.0268(8) 0.0285(10) 0.0248(8) -0.0045(7) 0.0132(6) -0.0026(7)
C1 0.0268(8) 0.0285(10) 0.0248(8) -0.0045(7) 0.0132(6) -0.0026(7)
C2 0.0268(8) 0.0285(10) 0.0248(8) -0.0045(7) 0.0132(6) -0.0026(7)
C3 0.0268(8) 0.0285(10) 0.0248(8) -0.0045(7) 0.0132(6) -0.0026(7)
C4 0.0268(8) 0.0285(10) 0.0248(8) -0.0045(7) 0.0132(6) -0.0026(7)
C5 0.0268(8) 0.0285(10) 0.0248(8) -0.0045(7) 0.0132(6) -0.0026(7)
C6 0.256(3) 0.0025(16) 0.0965(17) 0.0090(14) 0.1592(15) 0.022(2)
N1A 0.0307(8) 0.0286(10) 0.0282(8) -0.0036(7) 0.0169(7) -0.0009(8)
C1A 0.0307(8) 0.0286(10) 0.0282(8) -0.0036(7) 0.0169(7) -0.0009(8)
C2A 0.0307(8) 0.0286(10) 0.0282(8) -0.0036(7) 0.0169(7) -0.0009(8)
C3A 0.0307(8) 0.0286(10) 0.0282(8) -0.0036(7) 0.0169(7) -0.0009(8)
C4A 0.0307(8) 0.0286(10) 0.0282(8) -0.0036(7) 0.0169(7) -0.0009(8)
C5A 0.0307(8) 0.0286(10) 0.0282(8) -0.0036(7) 0.0169(7) -0.0009(8)
C7 0.070(2) 0.121(5) 0.0421(19) 0.000 0.0325(17) 0.000
C8 0.093(2) 0.100(3) 0.0723(18) -0.001(2) 0.0508(14) 0.003(2)
C9 0.087(2) 0.150(4) 0.0672(18) 0.035(2) 0.0443(15) 0.031(3)
C10 0.066(3) 0.206(8) 0.036(2) 0.000 0.0241(19) 0.000

loop_
_atom_type_symbol
_atom_type_description
_atom_type_scat_dispersion_real
_atom_type_scat_dispersion_imag
_atom_type_scat_source
C C 0.0033 0.0016 'International Tables Vol C Tables 4.2.6.8 and 6.1.1.4'
N N 0.0061 0.0033 'International Tables Vol C Tables 4.2.6.8 and 6.1.1.4'
O O 0.0106 0.0060 'International Tables Vol C Tables 4.2.6.8 and 6.1.1.4'
Zn Zn 0.2839 1.4301 'International Tables Vol C Tables 4.2.6.8 and 6.1.1.4'
H H 0.0000 0.0000 'International Tables Vol C Tables 4.2.6.8 and 6.1.1.4'

loop_
_geom_angle_atom_site_label_1
_geom_angle_atom_site_label_2
_geom_angle_atom_site_label_3
_geom_angle
_geom_angle_site_symmetry_1
_geom_angle_site_symmetry_3
N1A Zn1 N1A 180.0 5_566 .
N1A Zn1 N1A 93.6(3) 5_566 2_556
N1A Zn1 N1A 86.4(3) . 2_556
N1A Zn1 N1A 86.4(3) 5_566 6_565
N1A Zn1 N1A 93.6(3) . 6_565
N1A Zn1 N1A 180.0(2) 2_556 6_565
N1A Zn1 N1 6.50(16) 5_566 5_566
N1A Zn1 N1 173.50(16) . 5_566
N1A Zn1 N1 94.10(13) 2_556 5_566
N1A Zn1 N1 85.90(13) 6_565 5_566
N1A Zn1 N1 173.50(16) 5_566 .
N1A Zn1 N1 6.50(16) . .
N1A Zn1 N1 85.90(13) 2_556 .
N1A Zn1 N1 94.10(13) 6_565 .
N1 Zn1 N1 180.0 5_566 .
N1A Zn1 N1 94.10(13) 5_566 2_556
N1A Zn1 N1 85.90(13) . 2_556
N1A Zn1 N1 6.50(16) 2_556 2_556
N1A Zn1 N1 173.50(16) 6_565 2_556
N1 Zn1 N1 93.9(2) 5_566 2_556
N1 Zn1 N1 86.1(2) . 2_556
N1A Zn1 N1 85.90(13) 5_566 6_565
N1A Zn1 N1 94.10(13) . 6_565
N1A Zn1 N1 173.50(16) 2_556 6_565
N1A Zn1 N1 6.50(16) 6_565 6_565
N1 Zn1 N1 86.1(2) 5_566 6_565
N1 Zn1 N1 93.9(2) . 6_565
N1 Zn1 N1 180.00(15) 2_556 6_565
N1A Zn1 O1 84.47(12) 5_566 5_566
N1A Zn1 O1 95.53(12) . 5_566
N1A Zn1 O1 84.47(12) 2_556 5_566
N1A Zn1 O1 95.53(12) 6_565 5_566
N1 Zn1 O1 90.97(11) 5_566 5_566
N1 Zn1 O1 89.03(11) . 5_566
N1 Zn1 O1 90.97(11) 2_556 5_566
N1 Zn1 O1 89.03(11) 6_565 5_566
N1A Zn1 O1 95.53(12) 5_566 .
N1A Zn1 O1 84.47(12) . .
N1A Zn1 O1 95.53(12) 2_556 .
N1A Zn1 O1 84.47(12) 6_565 .
N1 Zn1 O1 89.03(11) 5_566 .
N1 Zn1 O1 90.97(11) . .
N1 Zn1 O1 89.03(11) 2_556 .
N1 Zn1 O1 90.97(11) 6_565 .
O1 Zn1 O1 180.0 5_566 .
N2 O1 Zn1 164.2(3) . .
O2 N2 O2 119.5(3) . 6_565
O2 N2 O1 120.23(16) . .
O2 N2 O1 120.23(16) 6_565 .
C1 N1 C5 117.1(4) . .
C1 N1 Zn1 118.9(4) . .
C5 N1 Zn1 124.0(3) . .
N1 C1 C2 124.6(5) . .
N1 C1 H1 117.7 . .
C2 C1 H1 117.7 . .
C3 C2 C1 119.7(4) . .
C3 C2 H2 120.1 . .
C1 C2 H2 120.1 . .
C2 C3 C4 115.9(4) . .
C2 C3 C6 119.8(4) . .
C4 C3 C6 124.2(5) . .
C5 C4 C3 120.2(5) . .
C5 C4 H4 119.9 . .
C3 C4 H4 119.9 . .
C4 C5 N1 121.7(4) . .
C4 C5 H5 119.1 . .
N1 C5 H5 119.1 . .
C6 C6 C3 148.0(2) 6 .
C6 C6 C6 90.0 6 2
C3 C6 C6 109.1(3) . 2
C6 C6 C6 62.8(3) 6 5
C3 C6 C6 132.8(5) . 5
C6 C6 C6 27.2(3) 2 5
C5A N1A C1A 114.0(4) . .
C5A N1A Zn1 124.6(3) . .
C1A N1A Zn1 119.3(4) . .
C2A C1A N1A 124.1(5) . .
C2A C1A H1A 118.0 . .
N1A C1A H1A 118.0 . .
C1A C2A C3A 118.8(4) . .
C1A C2A H2A 120.6 . .
C3A C2A H2A 120.6 . .
C2A C3A C6A 124.2(4) . .
C2A C3A C4A 116.6(5) . .
C6A C3A C4A 118.8(5) . .
C5A C4A C3A 121.1(5) . .
C5A C4A H4A 119.4 . .
C3A C4A H4A 119.4 . .
N1A C5A C4A 124.8(5) . .
N1A C5A H5A 117.6 . .
C4A C5A H5A 117.6 . .
C6A C6A C3A 147.9(3) 6 .
C6A C6A C6A 90.0 6 2
C3A C6A C6A 108.9(2) . 2
C8 C7 C8 120.1(5) 6 .
C8 C7 H7 119.9 6 .
C8 C7 H7 119.9 . .
C9 C8 C7 119.9(4) . .
C9 C8 H8 120.1 . .
C7 C8 H8 120.1 . .
C8 C9 C10 119.7(5) . .
C8 C9 H9 120.2 . .
C10 C9 H9 120.2 . .
C9 C10 C9 120.7(5) . 6
C9 C10 H10 119.7 . .
C9 C10 H10 119.7 6 .

loop_
_geom_bond_atom_site_label_1
_geom_bond_atom_site_label_2
_geom_bond_distance
_geom_bond_site_symmetry_2
Zn1 N1A 2.120(5) 5_566
Zn1 N1A 2.120(5) .
Zn1 N1A 2.120(5) 2_556
Zn1 N1A 2.120(5) 6_565
Zn1 N1 2.182(4) 5_566
Zn1 N1 2.182(4) .
Zn1 N1 2.182(4) 2_556
Zn1 N1 2.182(4) 6_565
Zn1 O1 2.204(3) 5_566
Zn1 O1 2.204(3) .
O1 N2 1.232(4) .
O2 N2 1.211(3) .
N2 O2 1.211(3) 6_565
N1 C1 1.334(6) .
N1 C5 1.319(7) .
C1 C2 1.354(6) .
C1 H1 0.9300 .
C2 C3 1.394(7) .
C2 H2 0.9300 .
C3 C4 1.391(6) .
C3 C6 1.502(6) .
C4 C5 1.408(7) .
C4 H4 0.9300 .
C5 H5 0.9300 .
C6 C6 1.007(9) 6
C6 C6 1.961(12) 2
C6 C6 2.205(12) 5
N1A C5A 1.360(7) .
N1A C1A 1.329(6) .
C1A C2A 1.385(7) .
C1A H1A 0.9300 .
C2A C3A 1.394(8) .
C2A H2A 0.9300 .
C3A C6A 1.512(7) .
C3A C4A 1.353(7) .
C4A C5A 1.327(7) .
C4A H4A 0.9300 .
C5A H5A 0.9300 .
C6A C6A 1.014(9) 6
C6A C6A 2.003(8) 2
C7 C8 1.351(5) 6
C7 C8 1.351(5) .
C7 H7 0.9300 .
C8 C9 1.354(5) .
C8 H8 0.9300 .
C9 C10 1.347(5) .
C9 H9 0.9300 .
C10 C9 1.347(5) 6
C10 H10 0.9300 .
